data_7239561
loop_
_publ_author_name
'Liu, Tianbiao'
'Shao, Yuyan'
'Li, Guosheng'
'Gu, Meng'
'Hu, Jianzhi'
'Xu, Suochang'
'Nie, Zimin'
'Chen, Xilin'
'Wang, Chongmin'
'Liu, Jun'

_publ_section_title
;
 A facile approach using MgCl2 to formulate high performance Mg2+
 electrolytes for rechargeable Mg batteries
;
_journal_issue 10
_journal_name_full 'Journal of Materials Chemistry A'
_journal_page_first 3430
_journal_paper_doi 10.1039/c3ta14825d
_journal_volume 2
_journal_year 2014
_chemical_formula_sum 'C24 H48 Al Cl7 Mg2 O6'
_chemical_formula_weight 756.37
_space_group_IT_number 14
_space_group_name_Hall '-P 2ybc'
_space_group_name_H-M_alt 'P 1 21/c 1'
_symmetry_cell_setting monoclinic
_symmetry_space_group_name_H-M 'P 1 21/c 1'
_atom_sites_solution_hydrogens geom
_atom_sites_solution_primary direct
_atom_sites_solution_secondary difmap
_audit_creation_method SHELXL-97
_cell_angle_alpha 90.00
_cell_angle_beta 90.379(4)
_cell_angle_gamma 90.00
_cell_formula_units_Z 4
_cell_length_a 12.9088(10)
_cell_length_b 12.2522(10)
_cell_length_c 23.790(2)
_cell_measurement_reflns_used 6644
_cell_measurement_temperature 100(2)
_cell_measurement_theta_max 23.34
_cell_measurement_theta_min 2.29
_cell_volume 3762.6(5)
_computing_cell_refinement 'Bruker SAINT'
_computing_data_collection 'Bruker APEX2'
_computing_data_reduction 'Bruker SAINT'
_computing_molecular_graphics 'Bruker SHELXTL'
_computing_publication_material 'Bruker SHELXTL'
_computing_structure_refinement 'SHELXL-97 (Sheldrick, 2008)'
_computing_structure_solution 'SHELXS-97 (Sheldrick, 2008)'
_diffrn_ambient_temperature 100(2)
_diffrn_measured_fraction_theta_full 0.981
_diffrn_measured_fraction_theta_max 0.981
_diffrn_measurement_device_type 'Bruker APEX-II CCD'
_diffrn_measurement_method '\f and \w scans'
_diffrn_radiation_monochromator graphite
_diffrn_radiation_source 'fine-focus sealed tube'
_diffrn_radiation_type MoK\a
_diffrn_radiation_wavelength 0.71073
_diffrn_reflns_av_R_equivalents 0.0712
_diffrn_reflns_av_sigmaI/netI 0.1042
_diffrn_reflns_limit_h_max 16
_diffrn_reflns_limit_h_min -11
_diffrn_reflns_limit_k_max 15
_diffrn_reflns_limit_k_min -15
_diffrn_reflns_limit_l_max 30
_diffrn_reflns_limit_l_min -30
_diffrn_reflns_number 32569
_diffrn_reflns_theta_full 27.60
_diffrn_reflns_theta_max 27.60
_diffrn_reflns_theta_min 1.58
_exptl_absorpt_coefficient_mu 0.617
_exptl_absorpt_correction_T_max 0.9296
_exptl_absorpt_correction_T_min 0.9077
_exptl_absorpt_correction_type multi-scan
_exptl_absorpt_process_details 'SADABS; (Sheldrick, 2006)'
_exptl_crystal_colour colorless
_exptl_crystal_density_diffrn 1.335
_exptl_crystal_description block
_exptl_crystal_F_000 1584
_exptl_crystal_size_max 0.16
_exptl_crystal_size_mid 0.13
_exptl_crystal_size_min 0.12
_refine_diff_density_max 1.180
_refine_diff_density_min -0.495
_refine_diff_density_rms 0.113
_refine_ls_extinction_method none
_refine_ls_goodness_of_fit_ref 1.549
_refine_ls_hydrogen_treatment riding
_refine_ls_matrix_type full
_refine_ls_number_parameters 499
_refine_ls_number_reflns 8555
_refine_ls_number_restraints 525
_refine_ls_restrained_S_all 1.516
_refine_ls_R_factor_all 0.1559
_refine_ls_R_factor_gt 0.1226
_refine_ls_shift/su_max 0.000
_refine_ls_shift/su_mean 0.000
_refine_ls_structure_factor_coef Fsqd
_refine_ls_weighting_details 'calc w=1/[\s^2^(Fo^2^)+(0.1000P)^2^+0.2597P] where P=(Fo^2^+2Fc^2^)/3'
_refine_ls_weighting_scheme calc
_refine_ls_wR_factor_gt 0.3168
_refine_ls_wR_factor_ref 0.3362
_reflns_number_gt 5225
_reflns_number_total 8555
_reflns_threshold_expression >2sigma(I)
_cod_data_source_file c3ta14825d.txt
_cod_data_source_block al_0m
_cod_depositor_comments
;
The following automatic conversions were performed:

data item '_symmetry_cell_setting' value 'Monoclinic' was changed to
'monoclinic' in accordance with the
/home/saulius/struct/COD-crude-data/automatic-downloads/DataCite-retrospective/RSC/depositions/lib/dictionaries/cif_core.dic
dictionary named 'cif_core.dic' version 2.4.2 last updated on
2011-04-26.

Automatic conversion script
Id: cif_fix_values 6909 2019-04-08 15:41:33Z antanas 
;
_cod_original_sg_symbol_H-M P2(1)/c
_cod_database_code 7239561

loop_
_symmetry_equiv_pos_as_xyz
'x, y, z'
'-x, y+1/2, -z+1/2'
'-x, -y, -z'
'x, -y-1/2, z-1/2'

loop_
_atom_site_label
_atom_site_type_symbol
_atom_site_fract_x
_atom_site_fract_y
_atom_site_fract_z
_atom_site_U_iso_or_equiv
_atom_site_adp_type
_atom_site_occupancy
_atom_site_symmetry_multiplicity
_atom_site_calc_flag
_atom_site_refinement_flags
_atom_site_disorder_assembly
_atom_site_disorder_group
Mg1 Mg 0.24710(14) 0.12521(14) 0.52981(7) 0.0579(5) Uani 1 1 d D A 1
Mg2 Mg 0.24716(15) 0.27459(14) 0.42229(7) 0.0614(5) Uani 1 1 d D A 1
Al1 Al 0.25438(15) 0.70581(17) 0.24797(8) 0.0734(5) Uani 1 1 d . B 1
Cl1 Cl 0.26086(13) 0.33223(11) 0.52340(6) 0.0716(4) Uani 1 1 d . A 1
Cl2 Cl 0.36807(12) 0.12670(12) 0.44956(6) 0.0728(4) Uani 1 1 d . A 1
Cl3 Cl 0.10705(12) 0.15018(13) 0.45788(6) 0.0724(4) Uani 1 1 d . A 1
Cl4 Cl 0.23928(16) 0.75352(19) 0.33313(7) 0.1004(6) Uani 1 1 d . B 1
Cl5 Cl 0.1085(2) 0.7006(3) 0.20944(12) 0.1536(13) Uani 1 1 d . B 1
Cl6 Cl 0.3471(3) 0.8175(4) 0.20483(14) 0.1862(18) Uani 1 1 d . B 1
Cl7 Cl 0.3270(4) 0.5521(3) 0.24548(17) 0.199(2) Uani 1 1 d . B 1
O3 O 0.3652(3) 0.1204(3) 0.58973(16) 0.0664(10) Uani 1 1 d . A 1
O5 O 0.2469(3) 0.2119(3) 0.34008(16) 0.0727(10) Uani 1 1 d . A 1
O1A O 0.244(2) -0.0459(7) 0.5264(11) 0.064(4) Uani 0.57(3) 1 d PDU A 1
C1A C 0.2909(19) -0.1230(14) 0.5651(9) 0.093(5) Uani 0.57(3) 1 d PDU A 1
H1A3 H 0.3660 -0.1299 0.5575 0.112 Uiso 0.57(3) 1 calc PR A 1
H1A4 H 0.2821 -0.0977 0.6043 0.112 Uiso 0.57(3) 1 calc PR A 1
C2A C 0.241(2) -0.2249(13) 0.5572(9) 0.106(5) Uani 0.57(3) 1 d PDU A 1
H2A1 H 0.1909 -0.2377 0.5878 0.127 Uiso 0.57(3) 1 calc PR A 1
H2A2 H 0.2929 -0.2845 0.5580 0.127 Uiso 0.57(3) 1 calc PR A 1
C3A C 0.187(2) -0.2233(13) 0.5021(9) 0.104(5) Uani 0.57(3) 1 d PDU A 1
H3A1 H 0.1122 -0.2409 0.5066 0.125 Uiso 0.57(3) 1 calc PR A 1
H3A2 H 0.2177 -0.2767 0.4759 0.125 Uiso 0.57(3) 1 calc PR A 1
C4A C 0.200(2) -0.1063(14) 0.4799(8) 0.090(5) Uani 0.57(3) 1 d PDU A 1
H4A1 H 0.2471 -0.1052 0.4472 0.108 Uiso 0.57(3) 1 calc PR A 1
H4A2 H 0.1325 -0.0750 0.4684 0.108 Uiso 0.57(3) 1 calc PR A 1
O1B O 0.235(3) -0.0459(9) 0.5311(17) 0.075(6) Uani 0.43(3) 1 d PDU A 2
C1B C 0.317(2) -0.116(2) 0.5517(14) 0.098(7) Uani 0.43(3) 1 d PDU A 2
H1B1 H 0.3837 -0.0947 0.5341 0.117 Uiso 0.43(3) 1 calc PR A 2
H1B2 H 0.3245 -0.1075 0.5929 0.117 Uiso 0.43(3) 1 calc PR A 2
C2B C 0.292(3) -0.2264(17) 0.5379(15) 0.115(6) Uani 0.43(3) 1 d PDU A 2
H2B1 H 0.2539 -0.2616 0.5688 0.138 Uiso 0.43(3) 1 calc PR A 2
H2B2 H 0.3561 -0.2690 0.5305 0.138 Uiso 0.43(3) 1 calc PR A 2
C3B C 0.228(3) -0.2180(18) 0.4870(11) 0.111(6) Uani 0.43(3) 1 d PDU A 2
H3B1 H 0.1762 -0.2777 0.4857 0.133 Uiso 0.43(3) 1 calc PR A 2
H3B2 H 0.2710 -0.2219 0.4528 0.133 Uiso 0.43(3) 1 calc PR A 2
C4B C 0.174(3) -0.107(2) 0.4912(14) 0.094(7) Uani 0.43(3) 1 d PDU A 2
H4B1 H 0.1726 -0.0695 0.4542 0.113 Uiso 0.43(3) 1 calc PR A 2
H4B2 H 0.1018 -0.1150 0.5045 0.113 Uiso 0.43(3) 1 calc PR A 2
O2A O 0.1423(11) 0.1318(10) 0.5948(6) 0.062(3) Uani 0.76(3) 1 d PDU A 1
C5A C 0.0939(12) 0.2269(9) 0.6195(6) 0.090(3) Uani 0.76(3) 1 d PDU A 1
H5A1 H 0.1450 0.2865 0.6243 0.108 Uiso 0.76(3) 1 calc PR A 1
H5A2 H 0.0364 0.2534 0.5954 0.108 Uiso 0.76(3) 1 calc PR A 1
C6A C 0.0555(11) 0.1916(10) 0.6733(5) 0.100(3) Uani 0.76(3) 1 d PDU A 1
H6A1 H 0.1098 0.2003 0.7026 0.120 Uiso 0.76(3) 1 calc PR A 1
H6A2 H -0.0053 0.2359 0.6842 0.120 Uiso 0.76(3) 1 calc PR A 1
C7A C 0.0288(16) 0.0868(12) 0.6684(8) 0.127(5) Uani 0.76(3) 1 d PDU A 1
H7A1 H -0.0473 0.0803 0.6645 0.153 Uiso 0.76(3) 1 calc PR A 1
H7A2 H 0.0508 0.0460 0.7024 0.153 Uiso 0.76(3) 1 calc PR A 1
C8A C 0.0851(14) 0.0361(11) 0.6129(8) 0.103(5) Uani 0.76(3) 1 d PDU A 1
H8A1 H 0.1318 -0.0253 0.6226 0.124 Uiso 0.76(3) 1 calc PR A 1
H8A2 H 0.0341 0.0120 0.5842 0.124 Uiso 0.76(3) 1 calc PR A 1
O2B O 0.132(4) 0.119(4) 0.589(2) 0.079(8) Uani 0.24(3) 1 d PDU A 2
C5B C 0.061(3) 0.208(3) 0.6003(15) 0.087(7) Uani 0.24(3) 1 d PDU A 2
H5B1 H 0.0095 0.2143 0.5695 0.104 Uiso 0.24(3) 1 calc PR A 2
H5B2 H 0.0994 0.2778 0.6034 0.104 Uiso 0.24(3) 1 calc PR A 2
C6B C 0.010(4) 0.182(2) 0.6531(18) 0.103(7) Uani 0.24(3) 1 d PDU A 2
H6B1 H 0.0541 0.2034 0.6856 0.123 Uiso 0.24(3) 1 calc PR A 2
H6B2 H -0.0574 0.2196 0.6558 0.123 Uiso 0.24(3) 1 calc PR A 2
C7B C -0.002(3) 0.073(3) 0.6506(15) 0.094(7) Uani 0.24(3) 1 d PDU A 2
H7B1 H -0.0563 0.0520 0.6231 0.112 Uiso 0.24(3) 1 calc PR A 2
H7B2 H -0.0193 0.0420 0.6878 0.112 Uiso 0.24(3) 1 calc PR A 2
C8B C 0.113(3) 0.032(3) 0.6299(14) 0.078(7) Uani 0.24(3) 1 d PDU A 2
H8B1 H 0.1648 0.0318 0.6609 0.094 Uiso 0.24(3) 1 calc PR A 2
H8B2 H 0.1111 -0.0411 0.6119 0.094 Uiso 0.24(3) 1 calc PR A 2
C9 C 0.3611(7) 0.1755(8) 0.6423(3) 0.102(2) Uani 1 1 d . . .
H9A H 0.3068 0.1432 0.6663 0.122 Uiso 1 1 calc R A 1
H9B H 0.3450 0.2538 0.6365 0.122 Uiso 1 1 calc R A 1
C10 C 0.4664(6) 0.1628(7) 0.6698(4) 0.097(2) Uani 1 1 d . A .
H10A H 0.5042 0.2330 0.6702 0.116 Uiso 1 1 calc R . .
H10B H 0.4596 0.1362 0.7089 0.116 Uiso 1 1 calc R . .
C11 C 0.5193(7) 0.0834(9) 0.6355(4) 0.113(3) Uani 1 1 d . . .
H11A H 0.5038 0.0080 0.6477 0.136 Uiso 1 1 calc R A .
H11B H 0.5952 0.0949 0.6363 0.136 Uiso 1 1 calc R . .
C12 C 0.4747(6) 0.1063(8) 0.5782(3) 0.100(2) Uani 1 1 d . A .
H12A H 0.5049 0.1733 0.5619 0.120 Uiso 1 1 calc R C 1
H12B H 0.4865 0.0444 0.5523 0.120 Uiso 1 1 calc R C 1
O4 O 0.3611(4) 0.3876(4) 0.40242(19) 0.0821(12) Uani 1 1 d . . .
C13 C 0.4705(6) 0.3734(8) 0.4152(5) 0.113(3) Uani 1 1 d . A .
H13A H 0.5009 0.3165 0.3908 0.136 Uiso 1 1 calc R . .
H13B H 0.4804 0.3516 0.4549 0.136 Uiso 1 1 calc R . .
C14 C 0.5189(9) 0.4790(10) 0.4046(6) 0.148(5) Uani 1 1 d . . .
H14A H 0.5693 0.4955 0.4350 0.177 Uiso 1 1 calc R A .
H14B H 0.5568 0.4765 0.3686 0.177 Uiso 1 1 calc R . .
C15 C 0.4498(11) 0.5538(12) 0.4025(8) 0.194(8) Uani 1 1 d . A .
H15A H 0.4546 0.5931 0.3662 0.233 Uiso 1 1 calc R . .
H15B H 0.4621 0.6071 0.4331 0.233 Uiso 1 1 calc R . .
C16 C 0.3421(8) 0.5045(7) 0.4084(5) 0.122(3) Uani 1 1 d . A .
H16A H 0.3122 0.5215 0.4456 0.146 Uiso 1 1 calc R . .
H16B H 0.2948 0.5314 0.3786 0.146 Uiso 1 1 calc R . .
C17 C 0.1868(8) 0.1169(8) 0.3253(4) 0.109(3) Uani 1 1 d . . .
H17A H 0.2003 0.0570 0.3523 0.131 Uiso 1 1 calc R A 1
H17B H 0.1119 0.1342 0.3257 0.131 Uiso 1 1 calc R A 1
C18 C 0.2180(10) 0.0856(10) 0.2699(5) 0.139(4) Uani 1 1 d . A .
H18A H 0.1689 0.1146 0.2414 0.167 Uiso 1 1 calc R . .
H18B H 0.2201 0.0051 0.2665 0.167 Uiso 1 1 calc R . .
C19 C 0.3196(8) 0.1310(9) 0.2618(4) 0.115(3) Uani 1 1 d . . .
H19A H 0.3256 0.1621 0.2235 0.138 Uiso 1 1 calc R A .
H19B H 0.3733 0.0740 0.2666 0.138 Uiso 1 1 calc R . .
C20 C 0.3326(8) 0.2159(8) 0.3038(3) 0.109(3) Uani 1 1 d . A .
H20A H 0.3976 0.2040 0.3253 0.131 Uiso 1 1 calc R D 1
H20B H 0.3365 0.2883 0.2854 0.131 Uiso 1 1 calc R D 1
O6A O 0.1317(9) 0.3847(12) 0.3995(5) 0.074(3) Uani 0.73(3) 1 d PDU A 1
C21A C 0.0551(13) 0.4293(19) 0.4399(6) 0.107(5) Uani 0.73(3) 1 d PDU A 1
H21A H 0.0855 0.4887 0.4629 0.128 Uiso 0.73(3) 1 calc PR A 1
H21B H 0.0283 0.3716 0.4650 0.128 Uiso 0.73(3) 1 calc PR A 1
C22A C -0.0284(14) 0.4718(17) 0.4014(7) 0.137(5) Uani 0.73(3) 1 d PDU A 1
H22A H -0.0843 0.4169 0.3975 0.165 Uiso 0.73(3) 1 calc PR A 1
H22B H -0.0586 0.5393 0.4171 0.165 Uiso 0.73(3) 1 calc PR A 1
C23A C 0.0160(14) 0.4940(17) 0.3476(6) 0.118(5) Uani 0.73(3) 1 d PDU A 1
H23A H 0.0413 0.5702 0.3458 0.141 Uiso 0.73(3) 1 calc PR A 1
H23B H -0.0359 0.4828 0.3173 0.141 Uiso 0.73(3) 1 calc PR A 1
C24A C 0.1017(12) 0.4177(15) 0.3416(6) 0.099(4) Uani 0.73(3) 1 d PDU A 1
H24A H 0.1606 0.4532 0.3224 0.119 Uiso 0.73(3) 1 calc PR A 1
H24B H 0.0799 0.3533 0.3193 0.119 Uiso 0.73(3) 1 calc PR A 1
O6B O 0.143(3) 0.394(3) 0.3946(19) 0.095(8) Uani 0.27(3) 1 d PDU A 2
C21B C 0.076(4) 0.452(5) 0.4355(17) 0.105(8) Uani 0.27(3) 1 d PDU A 2
H21C H 0.0951 0.5306 0.4382 0.126 Uiso 0.27(3) 1 calc PR A 2
H21D H 0.0801 0.4190 0.4733 0.126 Uiso 0.27(3) 1 calc PR A 2
C22B C -0.030(3) 0.438(5) 0.4094(18) 0.125(8) Uani 0.27(3) 1 d PDU A 2
H22C H -0.0618 0.3696 0.4232 0.150 Uiso 0.27(3) 1 calc PR A 2
H22D H -0.0750 0.4998 0.4193 0.150 Uiso 0.27(3) 1 calc PR A 2
C23B C -0.016(3) 0.433(5) 0.3494(16) 0.128(8) Uani 0.27(3) 1 d PDU A 2
H23C H -0.0130 0.5070 0.3331 0.153 Uiso 0.27(3) 1 calc PR A 2
H23D H -0.0727 0.3916 0.3313 0.153 Uiso 0.27(3) 1 calc PR A 2
C24B C 0.083(3) 0.377(4) 0.3420(15) 0.108(8) Uani 0.27(3) 1 d PDU A 2
H24C H 0.1203 0.4073 0.3095 0.130 Uiso 0.27(3) 1 calc PR A 2
H24D H 0.0711 0.2979 0.3353 0.130 Uiso 0.27(3) 1 calc PR A 2

loop_
_atom_site_aniso_label
_atom_site_aniso_U_11
_atom_site_aniso_U_22
_atom_site_aniso_U_33
_atom_site_aniso_U_23
_atom_site_aniso_U_13
_atom_site_aniso_U_12
Mg1 0.0719(11) 0.0527(9) 0.0490(9) 0.0011(7) 0.0038(8) 0.0038(7)
Mg2 0.0750(12) 0.0543(10) 0.0550(9) 0.0055(7) 0.0041(8) 0.0034(8)
Al1 0.0786(12) 0.0792(12) 0.0625(10) -0.0101(8) 0.0029(8) 0.0057(8)
Cl1 0.1000(11) 0.0541(7) 0.0608(8) -0.0005(5) 0.0066(7) 0.0004(6)
Cl2 0.0807(10) 0.0738(9) 0.0641(8) 0.0076(6) 0.0137(7) 0.0196(7)
Cl3 0.0718(9) 0.0762(9) 0.0690(8) 0.0113(6) -0.0056(7) -0.0076(7)
Cl4 0.1121(14) 0.1222(15) 0.0668(10) -0.0216(9) 0.0029(9) 0.0059(11)
Cl5 0.0997(16) 0.246(4) 0.1148(19) -0.067(2) -0.0205(14) 0.0149(18)
Cl6 0.213(4) 0.233(4) 0.113(2) 0.004(2) 0.036(2) -0.102(3)
Cl7 0.296(5) 0.148(3) 0.155(3) -0.017(2) 0.016(3) 0.119(3)
O3 0.072(2) 0.068(2) 0.059(2) -0.0015(16) -0.0026(17) 0.0114(17)
O5 0.084(3) 0.075(3) 0.059(2) 0.0042(18) 0.0010(19) 0.002(2)
O1A 0.092(8) 0.054(5) 0.047(6) 0.003(4) 0.009(5) 0.019(5)
C1A 0.117(12) 0.066(7) 0.096(10) 0.022(6) -0.009(9) 0.013(7)
C2A 0.145(14) 0.065(6) 0.107(10) 0.029(6) 0.003(9) -0.010(8)
C3A 0.138(13) 0.059(6) 0.115(11) 0.006(6) 0.000(9) -0.002(7)
C4A 0.144(14) 0.063(7) 0.063(7) -0.001(5) 0.010(8) -0.011(7)
O1B 0.101(11) 0.058(7) 0.065(12) 0.006(7) 0.004(10) -0.006(7)
C1B 0.095(11) 0.081(9) 0.118(14) 0.020(9) -0.002(10) -0.012(8)
C2B 0.127(15) 0.070(7) 0.147(15) 0.015(10) -0.004(11) 0.007(9)
C3B 0.178(16) 0.059(8) 0.095(12) -0.005(7) 0.016(10) -0.018(9)
C4B 0.118(13) 0.079(9) 0.084(14) 0.009(9) -0.007(11) -0.010(8)
O2A 0.071(4) 0.062(4) 0.055(4) 0.001(4) 0.009(3) 0.005(4)
C5A 0.099(8) 0.072(5) 0.098(7) -0.012(5) 0.018(6) 0.003(5)
C6A 0.078(7) 0.132(7) 0.089(7) -0.036(6) 0.021(5) -0.014(6)
C7A 0.148(11) 0.117(8) 0.118(10) 0.004(7) 0.060(9) -0.002(7)
C8A 0.106(9) 0.085(6) 0.120(10) -0.008(6) 0.038(8) -0.016(6)
O2B 0.099(15) 0.073(13) 0.064(13) -0.013(9) 0.012(11) -0.001(11)
C5B 0.095(17) 0.092(13) 0.073(14) -0.014(11) 0.002(12) 0.008(11)
C6B 0.115(16) 0.095(11) 0.099(15) -0.026(13) 0.032(12) -0.002(12)
C7B 0.114(15) 0.090(11) 0.078(15) -0.039(11) 0.030(13) -0.006(12)
C8B 0.102(14) 0.080(11) 0.053(12) -0.019(9) 0.014(11) -0.013(10)
C9 0.111(6) 0.121(6) 0.073(4) -0.021(4) -0.011(4) 0.018(5)
C10 0.089(5) 0.111(6) 0.090(5) -0.011(4) -0.008(4) -0.004(4)
C11 0.099(5) 0.137(7) 0.104(6) -0.033(5) -0.029(5) 0.016(5)
C12 0.091(5) 0.124(6) 0.085(5) -0.012(4) 0.003(4) 0.026(4)
O4 0.104(3) 0.070(3) 0.073(3) 0.0082(19) 0.005(2) -0.014(2)
C13 0.086(6) 0.110(7) 0.144(8) -0.003(5) 0.010(5) -0.017(4)
C14 0.118(8) 0.119(8) 0.207(13) -0.039(8) 0.043(8) -0.046(7)
C15 0.165(11) 0.131(11) 0.29(2) 0.075(12) -0.079(13) -0.048(9)
C16 0.152(8) 0.079(5) 0.135(7) 0.020(5) -0.024(6) -0.011(5)
C17 0.123(6) 0.122(7) 0.081(5) -0.016(4) 0.005(4) -0.033(5)
C18 0.165(10) 0.124(8) 0.128(8) -0.023(7) -0.005(7) -0.014(7)
C19 0.128(8) 0.143(8) 0.076(5) -0.001(5) 0.022(5) -0.004(6)
C20 0.139(7) 0.113(6) 0.077(5) -0.012(4) 0.029(5) -0.024(5)
O6A 0.083(5) 0.072(5) 0.066(4) 0.015(4) 0.013(3) 0.014(4)
C21A 0.113(9) 0.102(11) 0.105(6) 0.020(6) 0.038(6) 0.030(7)
C22A 0.143(9) 0.118(11) 0.151(10) 0.032(8) 0.026(7) 0.072(8)
C23A 0.132(10) 0.103(10) 0.118(7) 0.027(7) 0.001(7) 0.047(8)
C24A 0.106(7) 0.097(9) 0.094(6) 0.019(6) -0.003(5) 0.025(6)
O6B 0.121(12) 0.078(14) 0.086(14) -0.002(12) -0.008(11) 0.020(13)
C21B 0.128(15) 0.078(15) 0.108(12) 0.015(12) 0.014(12) 0.028(14)
C22B 0.126(12) 0.11(2) 0.136(14) 0.035(16) 0.014(12) 0.012(15)
C23B 0.128(14) 0.130(18) 0.125(12) 0.032(16) -0.011(11) 0.040(14)
C24B 0.128(14) 0.097(17) 0.098(11) 0.025(12) -0.032(11) 0.043(13)

loop_
_atom_type_symbol
_atom_type_description
_atom_type_scat_dispersion_real
_atom_type_scat_dispersion_imag
_atom_type_scat_source
C C 0.0033 0.0016 'International Tables Vol C Tables 4.2.6.8 and 6.1.1.4'
H H 0.0000 0.0000 'International Tables Vol C Tables 4.2.6.8 and 6.1.1.4'
O O 0.0106 0.0060 'International Tables Vol C Tables 4.2.6.8 and 6.1.1.4'
Mg Mg 0.0486 0.0363 'International Tables Vol C Tables 4.2.6.8 and 6.1.1.4'
Al Al 0.0645 0.0514 'International Tables Vol C Tables 4.2.6.8 and 6.1.1.4'
Cl Cl 0.1484 0.1585 'International Tables Vol C Tables 4.2.6.8 and 6.1.1.4'

loop_
_geom_angle_atom_site_label_1
_geom_angle_atom_site_label_2
_geom_angle_atom_site_label_3
_geom_angle
O2A Mg1 O3 88.2(6)
O2A Mg1 O1A 93.2(10)
O3 Mg1 O1A 90.7(6)
O2A Mg1 Cl2 176.7(3)
O3 Mg1 Cl2 93.75(13)
O1A Mg1 Cl2 89.4(10)
O2A Mg1 Cl3 91.9(5)
O3 Mg1 Cl3 174.58(14)
O1A Mg1 Cl3 94.7(6)
Cl2 Mg1 Cl3 85.89(7)
O2A Mg1 Cl1 93.0(3)
O3 Mg1 Cl1 91.03(13)
O1A Mg1 Cl1 173.6(9)
Cl2 Mg1 Cl1 84.37(7)
Cl3 Mg1 Cl1 83.54(7)
O4 Mg2 O6A 90.9(5)
O4 Mg2 O5 91.64(19)
O6A Mg2 O5 89.9(4)
O4 Mg2 Cl2 95.81(16)
O6A Mg2 Cl2 173.1(5)
O5 Mg2 Cl2 88.50(13)
O4 Mg2 Cl1 89.14(15)
O6A Mg2 Cl1 96.5(4)
O5 Mg2 Cl1 173.60(15)
Cl2 Mg2 Cl1 85.10(7)
O4 Mg2 Cl3 172.82(16)
O6A Mg2 Cl3 88.0(4)
O5 Mg2 Cl3 95.45(14)
Cl2 Mg2 Cl3 85.51(7)
Cl1 Mg2 Cl3 83.93(7)
Cl5 Al1 Cl6 108.75(19)
Cl5 Al1 Cl7 111.1(2)
Cl6 Al1 Cl7 108.4(2)
Cl5 Al1 Cl4 109.85(13)
Cl6 Al1 Cl4 110.20(15)
Cl7 Al1 Cl4 108.52(15)
Mg2 Cl1 Mg1 76.87(7)
Mg1 Cl2 Mg2 78.90(7)
Mg1 Cl3 Mg2 77.66(7)
C9 O3 C12 105.3(5)
C9 O3 Mg1 123.9(4)
C12 O3 Mg1 125.7(4)
C20 O5 C17 107.6(6)
C20 O5 Mg2 124.1(4)
C17 O5 Mg2 121.4(4)
C4A O1A C1A 108.2(9)
C4A O1A Mg1 123.3(13)
C1A O1A Mg1 128.2(13)
C2A C1A O1A 107.7(11)
C2A C1A H1A3 110.2
O1A C1A H1A3 110.2
C2A C1A H1A4 110.2
O1A C1A H1A4 110.2
H1A3 C1A H1A4 108.5
C1A C2A C3A 108.5(11)
C1A C2A H2A1 110.0
C3A C2A H2A1 110.0
C1A C2A H2A2 110.0
C3A C2A H2A2 110.0
H2A1 C2A H2A2 108.4
C2A C3A C4A 105.2(11)
C2A C3A H3A1 110.7
C4A C3A H3A1 110.7
C2A C3A H3A2 110.7
C4A C3A H3A2 110.7
H3A1 C3A H3A2 108.8
O1A C4A C3A 105.1(12)
O1A C4A H4A1 110.7
C3A C4A H4A1 110.7
O1A C4A H4A2 110.7
C3A C4A H4A2 110.7
H4A1 C4A H4A2 108.8
C4B O1B C1B 108.5(14)
C2B C1B O1B 108.7(13)
C2B C1B H1B1 109.9
O1B C1B H1B1 109.9
C2B C1B H1B2 109.9
O1B C1B H1B2 109.9
H1B1 C1B H1B2 108.3
C1B C2B C3B 104.3(14)
C1B C2B H2B1 110.9
C3B C2B H2B1 110.9
C1B C2B H2B2 110.9
C3B C2B H2B2 110.9
H2B1 C2B H2B2 108.9
C2B C3B C4B 105.3(13)
C2B C3B H3B1 110.7
C4B C3B H3B1 110.7
C2B C3B H3B2 110.7
C4B C3B H3B2 110.7
H3B1 C3B H3B2 108.8
O1B C4B C3B 104.8(14)
O1B C4B H4B1 110.8
C3B C4B H4B1 110.8
O1B C4B H4B2 110.8
C3B C4B H4B2 110.8
H4B1 C4B H4B2 108.9
C5A O2A C8A 107.9(7)
C5A O2A Mg1 128.5(7)
C8A O2A Mg1 121.9(9)
C6A C5A O2A 105.8(8)
C6A C5A H5A1 110.6
O2A C5A H5A1 110.6
C6A C5A H5A2 110.6
O2A C5A H5A2 110.6
H5A1 C5A H5A2 108.7
C7A C6A C5A 107.4(10)
C7A C6A H6A1 110.2
C5A C6A H6A1 110.2
C7A C6A H6A2 110.2
C5A C6A H6A2 110.2
H6A1 C6A H6A2 108.5
C6A C7A C8A 108.7(9)
C6A C7A H7A1 109.9
C8A C7A H7A1 109.9
C6A C7A H7A2 109.9
C8A C7A H7A2 109.9
H7A1 C7A H7A2 108.3
O2A C8A C7A 99.4(10)
O2A C8A H8A1 111.9
C7A C8A H8A1 111.9
O2A C8A H8A2 111.9
C7A C8A H8A2 111.9
H8A1 C8A H8A2 109.6
C5B O2B C8B 109.1(14)
O2B C5B C6B 106.2(17)
O2B C5B H5B1 110.5
C6B C5B H5B1 110.5
O2B C5B H5B2 110.5
C6B C5B H5B2 110.5
H5B1 C5B H5B2 108.7
C7B C6B C5B 103.3(19)
C7B C6B H6B1 111.1
C5B C6B H6B1 111.1
C7B C6B H6B2 111.1
C5B C6B H6B2 111.1
H6B1 C6B H6B2 109.1
C6B C7B C8B 102.2(19)
C6B C7B H7B1 111.3
C8B C7B H7B1 111.3
C6B C7B H7B2 111.3
C8B C7B H7B2 111.3
H7B1 C7B H7B2 109.2
O2B C8B C7B 97.3(18)
O2B C8B H8B1 112.3
C7B C8B H8B1 112.3
O2B C8B H8B2 112.3
C7B C8B H8B2 112.3
H8B1 C8B H8B2 109.9
O3 C9 C10 107.0(6)
O3 C9 H9A 110.3
C10 C9 H9A 110.3
O3 C9 H9B 110.3
C10 C9 H9B 110.3
H9A C9 H9B 108.6
C11 C10 C9 104.6(6)
C11 C10 H10A 110.8
C9 C10 H10A 110.8
C11 C10 H10B 110.8
C9 C10 H10B 110.8
H10A C10 H10B 108.9
C10 C11 C12 102.0(7)
C10 C11 H11A 111.4
C12 C11 H11A 111.4
C10 C11 H11B 111.4
C12 C11 H11B 111.4
H11A C11 H11B 109.2
O3 C12 C11 102.7(6)
O3 C12 H12A 111.2
C11 C12 H12A 111.2
O3 C12 H12B 111.2
C11 C12 H12B 111.2
H12A C12 H12B 109.1
C13 O4 C16 105.1(6)
C13 O4 Mg2 124.2(5)
C16 O4 Mg2 120.8(5)
O4 C13 C14 106.0(9)
O4 C13 H13A 110.5
C14 C13 H13A 110.5
O4 C13 H13B 110.5
C14 C13 H13B 110.5
H13A C13 H13B 108.7
C15 C14 C13 110.0(10)
C15 C14 H14A 109.7
C13 C14 H14A 109.7
C15 C14 H14B 109.7
C13 C14 H14B 109.7
H14A C14 H14B 108.2
C14 C15 C16 110.4(11)
C14 C15 H15A 109.6
C16 C15 H15A 109.6
C14 C15 H15B 109.6
C16 C15 H15B 109.6
H15A C15 H15B 108.1
O4 C16 C15 103.1(9)
O4 C16 H16A 111.1
C15 C16 H16A 111.1
O4 C16 H16B 111.1
C15 C16 H16B 111.1
H16A C16 H16B 109.1
C18 C17 O5 106.7(8)
C18 C17 H17A 110.4
O5 C17 H17A 110.4
C18 C17 H17B 110.4
O5 C17 H17B 110.4
H17A C17 H17B 108.6
C17 C18 C19 106.4(9)
C17 C18 H18A 110.4
C19 C18 H18A 110.4
C17 C18 H18B 110.4
C19 C18 H18B 110.4
H18A C18 H18B 108.6
C18 C19 C20 106.6(8)
C18 C19 H19A 110.4
C20 C19 H19A 110.4
C18 C19 H19B 110.4
C20 C19 H19B 110.4
H19A C19 H19B 108.6
O5 C20 C19 108.0(7)
O5 C20 H20A 110.1
C19 C20 H20A 110.1
O5 C20 H20B 110.1
C19 C20 H20B 110.1
H20A C20 H20B 108.4
C24A O6A C21A 109.2(8)
C24A O6A Mg2 126.9(9)
C21A O6A Mg2 123.3(9)
O6A C21A C22A 102.1(9)
O6A C21A H21A 111.3
C22A C21A H21A 111.3
O6A C21A H21B 111.3
C22A C21A H21B 111.3
H21A C21A H21B 109.2
C23A C22A C21A 108.7(11)
C23A C22A H22A 109.9
C21A C22A H22A 109.9
C23A C22A H22B 109.9
C21A C22A H22B 109.9
H22A C22A H22B 108.3
C22A C23A C24A 106.0(10)
C22A C23A H23A 110.5
C24A C23A H23A 110.5
C22A C23A H23B 110.5
C24A C23A H23B 110.5
H23A C23A H23B 108.7
C23A C24A O6A 106.1(9)
C23A C24A H24A 110.5
O6A C24A H24A 110.5
C23A C24A H24B 110.5
O6A C24A H24B 110.5
H24A C24A H24B 108.7
C24B O6B C21B 108.4(15)
O6B C21B C22B 101.5(19)
O6B C21B H21C 111.5
C22B C21B H21C 111.5
O6B C21B H21D 111.5
C22B C21B H21D 111.5
H21C C21B H21D 109.3
C23B C22B C21B 107(2)
C23B C22B H22C 110.3
C21B C22B H22C 110.3
C23B C22B H22D 110.3
C21B C22B H22D 110.3
H22C C22B H22D 108.5
C22B C23B C24B 104.8(19)
C22B C23B H23C 110.8
C24B C23B H23C 110.8
C22B C23B H23D 110.8
C24B C23B H23D 110.8
H23C C23B H23D 108.9
C23B C24B O6B 106.5(17)
C23B C24B H24C 110.4
O6B C24B H24C 110.4
C23B C24B H24D 110.4
O6B C24B H24D 110.4
H24C C24B H24D 108.6

loop_
_geom_bond_atom_site_label_1
_geom_bond_atom_site_label_2
_geom_bond_distance
Mg1 O2A 2.062(6)
Mg1 O3 2.082(4)
Mg1 O1A 2.098(9)
Mg1 Cl2 2.474(2)
Mg1 Cl3 2.500(2)
Mg1 Cl1 2.547(2)
Mg2 O4 2.077(5)
Mg2 O6A 2.079(6)
Mg2 O5 2.101(4)
Mg2 Cl2 2.475(2)
Mg2 Cl1 2.512(2)
Mg2 Cl3 2.516(2)
Al1 Cl5 2.090(3)
Al1 Cl6 2.092(4)
Al1 Cl7 2.104(3)
Al1 Cl4 2.119(2)
O3 C9 1.423(8)
O3 C12 1.451(8)
O5 C20 1.410(9)
O5 C17 1.441(9)
O1A C4A 1.444(13)
O1A C1A 1.449(15)
C1A C2A 1.417(16)
C1A H1A3 0.9900
C1A H1A4 0.9900
C2A C3A 1.486(17)
C2A H2A1 0.9900
C2A H2A2 0.9900
C3A C4A 1.537(18)
C3A H3A1 0.9900
C3A H3A2 0.9900
C4A H4A1 0.9900
C4A H4A2 0.9900
O1B C4B 1.439(15)
O1B C1B 1.444(19)
C1B C2B 1.432(18)
C1B H1B1 0.9900
C1B H1B2 0.9900
C2B C3B 1.470(19)
C2B H2B1 0.9900
C2B H2B2 0.9900
C3B C4B 1.54(2)
C3B H3B1 0.9900
C3B H3B2 0.9900
C4B H4B1 0.9900
C4B H4B2 0.9900
O2A C5A 1.449(11)
O2A C8A 1.452(14)
C5A C6A 1.442(14)
C5A H5A1 0.9900
C5A H5A2 0.9900
C6A C7A 1.335(15)
C6A H6A1 0.9900
C6A H6A2 0.9900
C7A C8A 1.634(16)
C7A H7A1 0.9900
C7A H7A2 0.9900
C8A H8A1 0.9900
C8A H8A2 0.9900
O2B C5B 1.448(19)
O2B C8B 1.46(2)
C5B C6B 1.46(2)
C5B H5B1 0.9900
C5B H5B2 0.9900
C6B C7B 1.35(2)
C6B H6B1 0.9900
C6B H6B2 0.9900
C7B C8B 1.65(2)
C7B H7B1 0.9900
C7B H7B2 0.9900
C8B H8B1 0.9900
C8B H8B2 0.9900
C9 C10 1.513(11)
C9 H9A 0.9900
C9 H9B 0.9900
C10 C11 1.444(12)
C10 H10A 0.9900
C10 H10B 0.9900
C11 C12 1.501(12)
C11 H11A 0.9900
C11 H11B 0.9900
C12 H12A 0.9900
C12 H12B 0.9900
O4 C13 1.452(10)
O4 C16 1.460(10)
C13 C14 1.459(13)
C13 H13A 0.9900
C13 H13B 0.9900
C14 C15 1.280(16)
C14 H14A 0.9900
C14 H14B 0.9900
C15 C16 1.523(15)
C15 H15A 0.9900
C15 H15B 0.9900
C16 H16A 0.9900
C16 H16B 0.9900
C17 C18 1.433(14)
C17 H17A 0.9900
C17 H17B 0.9900
C18 C19 1.439(14)
C18 H18A 0.9900
C18 H18B 0.9900
C19 C20 1.452(12)
C19 H19A 0.9900
C19 H19B 0.9900
C20 H20A 0.9900
C20 H20B 0.9900
O6A C24A 1.486(13)
O6A C21A 1.488(11)
C21A C22A 1.503(17)
C21A H21A 0.9900
C21A H21B 0.9900
C22A C23A 1.432(16)
C22A H22A 0.9900
C22A H22B 0.9900
C23A C24A 1.455(14)
C23A H23A 0.9900
C23A H23B 0.9900
C24A H24A 0.9900
C24A H24B 0.9900
O6B C24B 1.49(2)
O6B C21B 1.491(18)
C21B C22B 1.51(2)
C21B H21C 0.9900
C21B H21D 0.9900
C22B C23B 1.44(2)
C22B H22C 0.9900
C22B H22D 0.9900
C23B C24B 1.45(2)
C23B H23C 0.9900
C23B H23D 0.9900
C24B H24C 0.9900
C24B H24D 0.9900

loop_
_geom_torsion_atom_site_label_1
_geom_torsion_atom_site_label_2
_geom_torsion_atom_site_label_3
_geom_torsion_atom_site_label_4
_geom_torsion
O4 Mg2 Cl1 Mg1 -138.01(15)
O6A Mg2 Cl1 Mg1 131.2(5)
O5 Mg2 Cl1 Mg1 -40.9(14)
Cl2 Mg2 Cl1 Mg1 -42.10(7)
Cl3 Mg2 Cl1 Mg1 43.89(7)
O2A Mg1 Cl1 Mg2 -135.9(5)
O3 Mg1 Cl1 Mg2 135.84(13)
O1A Mg1 Cl1 Mg2 30(6)
Cl2 Mg1 Cl1 Mg2 42.18(7)
Cl3 Mg1 Cl1 Mg2 -44.30(7)
O2A Mg1 Cl2 Mg2 -6(10)
O3 Mg1 Cl2 Mg2 -133.22(13)
O1A Mg1 Cl2 Mg2 136.1(6)
Cl3 Mg1 Cl2 Mg2 41.35(7)
Cl1 Mg1 Cl2 Mg2 -42.55(7)
O4 Mg2 Cl2 Mg1 131.87(15)
O6A Mg2 Cl2 Mg1 -60(3)
O5 Mg2 Cl2 Mg1 -136.64(14)
Cl1 Mg2 Cl2 Mg1 43.23(7)
Cl3 Mg2 Cl2 Mg1 -41.05(7)
O2A Mg1 Cl3 Mg2 136.8(4)
O3 Mg1 Cl3 Mg2 45.6(15)
O1A Mg1 Cl3 Mg2 -129.8(10)
Cl2 Mg1 Cl3 Mg2 -40.76(7)
Cl1 Mg1 Cl3 Mg2 44.03(7)
O4 Mg2 Cl3 Mg1 -60.2(13)
O6A Mg2 Cl3 Mg1 -141.5(4)
O5 Mg2 Cl3 Mg1 128.82(13)
Cl2 Mg2 Cl3 Mg1 40.76(7)
Cl1 Mg2 Cl3 Mg1 -44.77(7)
O2A Mg1 O3 C9 -33.9(7)
O1A Mg1 O3 C9 -127.1(11)
Cl2 Mg1 O3 C9 143.5(6)
Cl3 Mg1 O3 C9 57.5(17)
Cl1 Mg1 O3 C9 59.0(6)
O2A Mg1 O3 C12 175.0(7)
O1A Mg1 O3 C12 81.8(11)
Cl2 Mg1 O3 C12 -7.6(6)
Cl3 Mg1 O3 C12 -93.5(16)
Cl1 Mg1 O3 C12 -92.0(6)
O4 Mg2 O5 C20 26.7(6)
O6A Mg2 O5 C20 117.6(7)
Cl2 Mg2 O5 C20 -69.0(6)
Cl1 Mg2 O5 C20 -70.2(16)
Cl3 Mg2 O5 C20 -154.4(6)
O4 Mg2 O5 C17 173.9(6)
O6A Mg2 O5 C17 -95.2(7)
Cl2 Mg2 O5 C17 78.1(6)
Cl1 Mg2 O5 C17 76.9(16)
Cl3 Mg2 O5 C17 -7.3(6)
O2A Mg1 O1A C4A 112(2)
O3 Mg1 O1A C4A -160(2)
Cl2 Mg1 O1A C4A -66(2)
Cl3 Mg1 O1A C4A 19(2)
Cl1 Mg1 O1A C4A -54(7)
O2A Mg1 O1A C1A -74(3)
O3 Mg1 O1A C1A 14(3)
Cl2 Mg1 O1A C1A 108(3)
Cl3 Mg1 O1A C1A -166(3)
Cl1 Mg1 O1A C1A 120(5)
C4A O1A C1A C2A -24(3)
Mg1 O1A C1A C2A 161(2)
O1A C1A C2A C3A 18(3)
C1A C2A C3A C4A -5(3)
C1A O1A C4A C3A 20(3)
Mg1 O1A C4A C3A -164(2)
C2A C3A C4A O1A -9(3)
C4B O1B C1B C2B -16(4)
O1B C1B C2B C3B 28(4)
C1B C2B C3B C4B -28(3)
C1B O1B C4B C3B -2(4)
C2B C3B C4B O1B 19(4)
O3 Mg1 O2A C5A 95.8(15)
O1A Mg1 O2A C5A -173.6(16)
Cl2 Mg1 O2A C5A -32(11)
Cl3 Mg1 O2A C5A -78.8(15)
Cl1 Mg1 O2A C5A 4.8(16)
O3 Mg1 O2A C8A -101.0(17)
O1A Mg1 O2A C8A -10.4(18)
Cl2 Mg1 O2A C8A 131(9)
Cl3 Mg1 O2A C8A 84.5(17)
Cl1 Mg1 O2A C8A 168.1(17)
C8A O2A C5A C6A 33.1(18)
Mg1 O2A C5A C6A -161.8(13)
O2A C5A C6A C7A -31.9(17)
C5A C6A C7A C8A 18(2)
C5A O2A C8A C7A -21(2)
Mg1 O2A C8A C7A 173.2(14)
C6A C7A C8A O2A 1(2)
C8B O2B C5B C6B 9(6)
O2B C5B C6B C7B -37(5)
C5B C6B C7B C8B 47(3)
C5B O2B C8B C7B 17(6)
C6B C7B C8B O2B -40(4)
C12 O3 C9 C10 -17.2(9)
Mg1 O3 C9 C10 -173.1(5)
O3 C9 C10 C11 -10.2(10)
C9 C10 C11 C12 32.1(10)
C9 O3 C12 C11 37.1(8)
Mg1 O3 C12 C11 -167.5(5)
C10 C11 C12 O3 -43.1(9)
O6A Mg2 O4 C13 171.1(7)
O5 Mg2 O4 C13 -99.1(6)
Cl2 Mg2 O4 C13 -10.4(6)
Cl1 Mg2 O4 C13 74.6(6)
Cl3 Mg2 O4 C13 89.9(14)
O6A Mg2 O4 C16 30.5(7)
O5 Mg2 O4 C16 120.4(6)
Cl2 Mg2 O4 C16 -150.9(6)
Cl1 Mg2 O4 C16 -65.9(6)
Cl3 Mg2 O4 C16 -50.6(15)
C16 O4 C13 C14 -23.4(11)
Mg2 O4 C13 C14 -168.9(7)
O4 C13 C14 C15 16.9(18)
C13 C14 C15 C16 -3(2)
C13 O4 C16 C15 20.9(11)
Mg2 O4 C16 C15 167.8(8)
C14 C15 C16 O4 -11.4(18)
C20 O5 C17 C18 -18.2(11)
Mg2 O5 C17 C18 -170.1(7)
O5 C17 C18 C19 22.3(13)
C17 C18 C19 C20 -18.1(14)
C17 O5 C20 C19 6.9(10)
Mg2 O5 C20 C19 157.8(6)
C18 C19 C20 O5 6.9(12)
O4 Mg2 O6A C24A 73.9(17)
O5 Mg2 O6A C24A -17.7(17)
Cl2 Mg2 O6A C24A -94(3)
Cl1 Mg2 O6A C24A 163.2(16)
Cl3 Mg2 O6A C24A -113.2(17)
O4 Mg2 O6A C21A -116.1(13)
O5 Mg2 O6A C21A 152.2(13)
Cl2 Mg2 O6A C21A 76(4)
Cl1 Mg2 O6A C21A -26.9(13)
Cl3 Mg2 O6A C21A 56.8(13)
C24A O6A C21A C22A 9.4(18)
Mg2 O6A C21A C22A -162.1(16)
O6A C21A C22A C23A -24(2)
C21A C22A C23A C24A 29(2)
C22A C23A C24A O6A -22.4(18)
C21A O6A C24A C23A 7.6(17)
Mg2 O6A C24A C23A 178.7(13)
C24B O6B C21B C22B 16(5)
O6B C21B C22B C23B -31(5)
C21B C22B C23B C24B 35(5)
C22B C23B C24B O6B -24(5)
C21B O6B C24B C23B 5(5)
